data_7062578
loop_
_publ_author_name
'Sivadas, Deepanjaly K.'
'Gayathri, Parthasarathy'
'Ravi, Sasikala'
'Karthikeyan, Subramanian'
'Pannipara, Mehboobali'
'Al-Sehemi, Abdullah G.'
'Moon, Dohyun'
'Anthony, Savarimuthu Philip'
'Madhu, Vedichi'

_publ_section_title
;
 Distinct fluorescence state, mechanofluorochromism of terpyridine
 conjugated fluorophores and the reusable sensing of nitroaromatics in
 aqueous medium
;
_journal_issue 27
_journal_name_full 'New Journal of Chemistry'
_journal_page_first 12770
_journal_page_last 12778
_journal_paper_doi 10.1039/D3NJ01235B
_journal_volume 47
_journal_year 2023
_chemical_formula_moiety 'C41 H29 N3'
_chemical_formula_sum 'C41 H29 N3'
_chemical_formula_weight 563.67
_space_group_crystal_system triclinic
_space_group_IT_number 2
_space_group_name_Hall '-P 1'
_space_group_name_H-M_alt 'P -1'
_atom_sites_solution_hydrogens geom
_audit_creation_method SHELXL-2018/3
_audit_update_record
;
2022-05-20 deposited with the CCDC.	2023-06-08 downloaded from the CCDC.
;
_cell_angle_alpha 100.57(3)
_cell_angle_beta 108.39(3)
_cell_angle_gamma 92.60(3)
_cell_formula_units_Z 2
_cell_length_a 10.174(2)
_cell_length_b 12.366(3)
_cell_length_c 12.944(3)
_cell_measurement_reflns_used 50000
_cell_measurement_temperature 220(2)
_cell_measurement_theta_max 33.548
_cell_measurement_theta_min 0.361
_cell_volume 1509.8(7)
_computing_cell_refinement '<i>HKL3000sm</i>(Otwinowski & Minor, 1997)'
_computing_data_collection '<i>PAL BL2D-SMDC Program</i>(Shin et.al, 2016)'
_computing_data_reduction '<i>HKL3000sm</i>(Otwinowski & Minor, 1997)'
_computing_molecular_graphics '<i>DIAMOND 4</i>(Putx&Brandenburg, 2014)'
_computing_publication_material '<i>publCIF</i>(Westrip, 2010)'
_computing_structure_refinement '<i>SHELXL-2018</i>(Sheldrick, 2018)'
_computing_structure_solution '<i>SHELXT-2018</i>(Sheldrick, 2018)'
_diffrn_ambient_temperature 220(2)
_diffrn_measured_fraction_theta_full 0.957
_diffrn_measured_fraction_theta_max 0.944
_diffrn_measurement_device_type 'Rayonix MX225HS CCD area detector'
_diffrn_measurement_method 'omega scan'
_diffrn_radiation_type synchrotron
_diffrn_radiation_wavelength 0.630
_diffrn_reflns_av_R_equivalents 0.0127
_diffrn_reflns_av_unetI/netI 0.0228
_diffrn_reflns_Laue_measured_fraction_full 0.957
_diffrn_reflns_Laue_measured_fraction_max 0.944
_diffrn_reflns_limit_h_max 13
_diffrn_reflns_limit_h_min -13
_diffrn_reflns_limit_k_max 16
_diffrn_reflns_limit_k_min -16
_diffrn_reflns_limit_l_max 17
_diffrn_reflns_limit_l_min -17
_diffrn_reflns_number 14387
_diffrn_reflns_point_group_measured_fraction_full 0.957
_diffrn_reflns_point_group_measured_fraction_max 0.944
_diffrn_reflns_theta_full 22.210
_diffrn_reflns_theta_max 24.999
_diffrn_reflns_theta_min 1.494
_diffrn_source 'PLSII 2D bending magnet'
_exptl_absorpt_coefficient_mu 0.057
_exptl_absorpt_correction_T_max 1.000
_exptl_absorpt_correction_T_min 0.946
_exptl_absorpt_correction_type empirical
_exptl_absorpt_process_details '<i>HKL3000sm Scalepack</i>(Otwinowski et.al,2003)'
_exptl_crystal_colour 'pale yellows'
_exptl_crystal_density_diffrn 1.240
_exptl_crystal_description block
_exptl_crystal_F_000 592
_exptl_crystal_size_max 0.155
_exptl_crystal_size_mid 0.128
_exptl_crystal_size_min 0.105
_refine_diff_density_max 0.308
_refine_diff_density_min -0.312
_refine_diff_density_rms 0.059
_refine_ls_extinction_method none
_refine_ls_goodness_of_fit_ref 1.078
_refine_ls_hydrogen_treatment constr
_refine_ls_matrix_type full
_refine_ls_number_parameters 397
_refine_ls_number_reflns 7229
_refine_ls_number_restraints 0
_refine_ls_restrained_S_all 1.078
_refine_ls_R_factor_all 0.0541
_refine_ls_R_factor_gt 0.0495
_refine_ls_shift/su_max 0.001
_refine_ls_shift/su_mean 0.000
_refine_ls_structure_factor_coef Fsqd
_refine_ls_weighting_details 'w=1/[\s^2^(Fo^2^)+(0.0959P)^2^+0.1582P] where P=(Fo^2^+2Fc^2^)/3'
_refine_ls_weighting_scheme calc
_refine_ls_wR_factor_gt 0.1485
_refine_ls_wR_factor_ref 0.1526
_reflns_Friedel_coverage 0.000
_reflns_number_gt 6276
_reflns_number_total 7229
_reflns_threshold_expression 'I > 2\s(I)'
_cod_data_source_file d3nj01235b2.cif
_cod_data_source_block SPA681
_cod_original_cell_volume 1509.8(6)
_cod_database_code 7062578
_shelx_shelxl_version_number 2018/3
_shelx_space_group_comment
;
The symmetry employed for this shelxl refinement is uniquely defined
by the following loop, which should always be used as a source of
symmetry information in preference to the above space-group names.
They are only intended as comments.
;
_shelx_estimated_absorpt_t_min 0.991
_shelx_estimated_absorpt_t_max 0.994

loop_
_space_group_symop_operation_xyz
'x, y, z'
'-x, -y, -z'

loop_
_atom_site_label
_atom_site_type_symbol
_atom_site_fract_x
_atom_site_fract_y
_atom_site_fract_z
_atom_site_U_iso_or_equiv
_atom_site_adp_type
_atom_site_occupancy
_atom_site_site_symmetry_order
_atom_site_calc_flag
_atom_site_refinement_flags_posn
_atom_site_refinement_flags_adp
_atom_site_refinement_flags_occupancy
_atom_site_disorder_assembly
_atom_site_disorder_group
N1 N 0.52245(12) 0.31172(9) 1.11464(8) 0.0451(2) Uani 1 1 d . . . . .
N2 N 0.73653(10) 0.48919(7) 1.02474(7) 0.0359(2) Uani 1 1 d . . . . .
N3 N 0.88948(12) 0.60039(9) 0.84449(9) 0.0464(2) Uani 1 1 d . . . . .
C1 C 0.62085(12) 0.39188(9) 1.12320(9) 0.0369(2) Uani 1 1 d . . . . .
C2 C 0.70753(13) 0.45346(10) 1.22562(9) 0.0430(3) Uani 1 1 d . . . . .
H2 H 0.776064 0.508961 1.229249 0.052 Uiso 1 1 calc R U . . .
C3 C 0.69040(14) 0.43106(12) 1.32177(10) 0.0492(3) Uani 1 1 d . . . . .
H3 H 0.747483 0.471337 1.391835 0.059 Uiso 1 1 calc R U . . .
C4 C 0.58942(15) 0.34958(12) 1.31411(11) 0.0510(3) Uani 1 1 d . . . . .
H4 H 0.576264 0.332916 1.378394 0.061 Uiso 1 1 calc R U . . .
C5 C 0.50728(16) 0.29246(12) 1.20886(11) 0.0514(3) Uani 1 1 d . . . . .
H5 H 0.437319 0.237350 1.203540 0.062 Uiso 1 1 calc R U . . .
C6 C 0.86901(11) 0.58825(8) 0.93960(9) 0.0364(2) Uani 1 1 d . . . . .
C7 C 0.95621(13) 0.64602(9) 1.04375(10) 0.0419(3) Uani 1 1 d . . . . .
H7 H 0.941260 0.634644 1.109195 0.050 Uiso 1 1 calc R U . . .
C8 C 1.06499(14) 0.72030(10) 1.04881(11) 0.0479(3) Uani 1 1 d . . . . .
H8 H 1.123905 0.761235 1.117914 0.057 Uiso 1 1 calc R U . . .
C9 C 1.08627(14) 0.73379(10) 0.95206(12) 0.0487(3) Uani 1 1 d . . . . .
H9 H 1.159560 0.783705 0.953388 0.058 Uiso 1 1 calc R U . . .
C10 C 0.99621(15) 0.67144(11) 0.85236(12) 0.0506(3) Uani 1 1 d . . . . .
H10 H 1.011510 0.679875 0.786212 0.061 Uiso 1 1 calc R U . . .
C11 C 0.63483(11) 0.41276(9) 1.01701(9) 0.0354(2) Uani 1 1 d . . . . .
C12 C 0.54298(12) 0.35349(10) 0.91572(9) 0.0389(2) Uani 1 1 d . . . . .
H12 H 0.473112 0.300267 0.914284 0.047 Uiso 1 1 calc R U . . .
C13 C 0.55542(11) 0.37373(9) 0.81608(8) 0.0348(2) Uani 1 1 d . . . . .
C14 C 0.66182(12) 0.45243(9) 0.82435(9) 0.0357(2) Uani 1 1 d . . . . .
H14 H 0.674006 0.468982 0.759691 0.043 Uiso 1 1 calc R U . . .
C15 C 0.75103(11) 0.50713(8) 0.92955(9) 0.0350(2) Uani 1 1 d . . . . .
C16 C 0.45551(11) 0.31365(9) 0.70680(8) 0.0345(2) Uani 1 1 d . . . . .
C17 C 0.34902(13) 0.23756(10) 0.70311(9) 0.0417(3) Uani 1 1 d . . . . .
H17 H 0.342051 0.223478 0.770243 0.050 Uiso 1 1 calc R U . . .
C18 C 0.25253(13) 0.18164(9) 0.60346(9) 0.0399(2) Uani 1 1 d . . . . .
H18 H 0.181976 0.130299 0.604178 0.048 Uiso 1 1 calc R U . . .
C19 C 0.25865(11) 0.20036(9) 0.50295(8) 0.0352(2) Uani 1 1 d . . . . .
C20 C 0.36665(14) 0.27458(13) 0.50531(10) 0.0526(3) Uani 1 1 d . . . . .
H20 H 0.374657 0.287207 0.438004 0.063 Uiso 1 1 calc R U . . .
C21 C 0.46327(14) 0.33058(13) 0.60575(10) 0.0518(3) Uani 1 1 d . . . . .
H21 H 0.535062 0.380782 0.605105 0.062 Uiso 1 1 calc R U . . .
C22 C 0.15380(11) 0.13998(9) 0.39553(8) 0.0333(2) Uani 1 1 d . . . . .
C23 C 0.01500(11) 0.13882(8) 0.37825(8) 0.0314(2) Uani 1 1 d . . . . .
C24 C -0.03911(11) 0.21034(8) 0.45910(8) 0.0326(2) Uani 1 1 d . . . . .
C25 C 0.00632(12) 0.32325(9) 0.49588(9) 0.0386(2) Uani 1 1 d . . . . .
H25 H 0.068432 0.355866 0.466966 0.046 Uiso 1 1 calc R U . . .
C26 C -0.03919(14) 0.38786(10) 0.57467(10) 0.0467(3) Uani 1 1 d . . . . .
H26 H -0.007667 0.463780 0.598781 0.056 Uiso 1 1 calc R U . . .
C27 C -0.13049(15) 0.34126(12) 0.61781(10) 0.0525(3) Uani 1 1 d . . . . .
H27 H -0.158945 0.384768 0.672809 0.063 Uiso 1 1 calc R U . . .
C28 C -0.17991(16) 0.23036(12) 0.57983(12) 0.0539(3) Uani 1 1 d . . . . .
H28 H -0.243740 0.198697 0.607810 0.065 Uiso 1 1 calc R U . . .
C29 C -0.13519(13) 0.16533(10) 0.49999(10) 0.0432(3) Uani 1 1 d . . . . .
H29 H -0.170432 0.090241 0.473580 0.052 Uiso 1 1 calc R U . . .
C30 C 0.21586(11) 0.08015(9) 0.31416(9) 0.0355(2) Uani 1 1 d . . . . .
C31 C 0.33140(14) 0.02420(12) 0.35202(11) 0.0512(3) Uani 1 1 d . . . . .
H31 H 0.369908 0.025022 0.428446 0.061 Uiso 1 1 calc R U . . .
C32 C 0.39058(16) -0.03305(13) 0.27779(14) 0.0636(4) Uani 1 1 d . . . . .
H32 H 0.468659 -0.070548 0.304285 0.076 Uiso 1 1 calc R U . . .
C33 C 0.33501(16) -0.03479(12) 0.16588(13) 0.0598(4) Uani 1 1 d . . . . .
H33 H 0.374242 -0.074304 0.115760 0.072 Uiso 1 1 calc R U . . .
C34 C 0.22248(16) 0.02108(12) 0.12750(11) 0.0531(3) Uani 1 1 d . . . . .
H34 H 0.185129 0.020206 0.050987 0.064 Uiso 1 1 calc R U . . .
C35 C 0.16306(13) 0.07908(10) 0.20074(9) 0.0418(3) Uani 1 1 d . . . . .
H35 H 0.086557 0.117910 0.173498 0.050 Uiso 1 1 calc R U . . .
C36 C -0.09455(11) 0.06751(8) 0.28092(8) 0.0311(2) Uani 1 1 d . . . . .
C37 C -0.08216(12) -0.04332(9) 0.24208(9) 0.0361(2) Uani 1 1 d . . . . .
H37 H -0.002042 -0.074823 0.277310 0.043 Uiso 1 1 calc R U . . .
C38 C -0.18706(13) -0.10740(9) 0.15192(9) 0.0416(3) Uani 1 1 d . . . . .
H38 H -0.176565 -0.181506 0.125744 0.050 Uiso 1 1 calc R U . . .
C39 C -0.30681(13) -0.06318(10) 0.10031(9) 0.0435(3) Uani 1 1 d . . . . .
H39 H -0.377763 -0.107124 0.039608 0.052 Uiso 1 1 calc R U . . .
C40 C -0.32159(13) 0.04563(11) 0.13831(9) 0.0434(3) Uani 1 1 d . . . . .
H40 H -0.403008 0.075963 0.103659 0.052 Uiso 1 1 calc R U . . .
C41 C -0.21613(12) 0.11083(9) 0.22800(9) 0.0368(2) Uani 1 1 d . . . . .
H41 H -0.227053 0.185065 0.253209 0.044 Uiso 1 1 calc R U . . .

loop_
_atom_site_aniso_label
_atom_site_aniso_U_11
_atom_site_aniso_U_22
_atom_site_aniso_U_33
_atom_site_aniso_U_23
_atom_site_aniso_U_13
_atom_site_aniso_U_12
N1 0.0536(6) 0.0437(5) 0.0365(5) 0.0021(4) 0.0163(4) 0.0045(4)
N2 0.0414(5) 0.0317(4) 0.0319(4) 0.0028(3) 0.0098(3) 0.0108(4)
N3 0.0552(6) 0.0402(5) 0.0423(5) 0.0072(4) 0.0152(4) 0.0044(4)
C1 0.0429(6) 0.0355(5) 0.0312(5) 0.0027(4) 0.0119(4) 0.0123(4)
C2 0.0477(6) 0.0448(6) 0.0322(5) 0.0030(4) 0.0096(4) 0.0079(5)
C3 0.0553(7) 0.0579(7) 0.0301(5) 0.0040(5) 0.0100(5) 0.0137(6)
C4 0.0611(8) 0.0602(8) 0.0380(6) 0.0129(5) 0.0224(5) 0.0166(6)
C5 0.0604(8) 0.0525(7) 0.0444(7) 0.0077(5) 0.0230(6) 0.0046(6)
C6 0.0420(6) 0.0274(4) 0.0381(5) 0.0048(4) 0.0109(4) 0.0122(4)
C7 0.0476(6) 0.0332(5) 0.0408(6) 0.0030(4) 0.0109(5) 0.0083(5)
C8 0.0485(7) 0.0349(5) 0.0514(7) 0.0019(5) 0.0080(5) 0.0053(5)
C9 0.0494(7) 0.0342(5) 0.0617(8) 0.0107(5) 0.0169(6) 0.0060(5)
C10 0.0583(8) 0.0432(6) 0.0525(7) 0.0115(5) 0.0208(6) 0.0043(6)
C11 0.0403(5) 0.0334(5) 0.0304(5) 0.0025(4) 0.0101(4) 0.0116(4)
C12 0.0420(6) 0.0396(5) 0.0321(5) 0.0017(4) 0.0114(4) 0.0046(4)
C13 0.0383(5) 0.0344(5) 0.0293(5) 0.0017(4) 0.0095(4) 0.0119(4)
C14 0.0412(6) 0.0343(5) 0.0309(5) 0.0043(4) 0.0110(4) 0.0115(4)
C15 0.0402(5) 0.0290(5) 0.0343(5) 0.0035(4) 0.0107(4) 0.0131(4)
C16 0.0367(5) 0.0352(5) 0.0293(5) 0.0017(4) 0.0094(4) 0.0108(4)
C17 0.0500(7) 0.0433(6) 0.0281(5) 0.0110(4) 0.0061(4) 0.0028(5)
C18 0.0446(6) 0.0389(5) 0.0323(5) 0.0097(4) 0.0063(4) 0.0019(4)
C19 0.0365(5) 0.0390(5) 0.0283(5) 0.0010(4) 0.0106(4) 0.0103(4)
C20 0.0514(7) 0.0751(9) 0.0284(5) -0.0017(5) 0.0182(5) -0.0096(6)
C21 0.0482(7) 0.0692(8) 0.0336(6) -0.0030(5) 0.0177(5) -0.0135(6)
C22 0.0385(5) 0.0348(5) 0.0261(4) 0.0028(4) 0.0112(4) 0.0092(4)
C23 0.0385(5) 0.0313(4) 0.0247(4) 0.0041(3) 0.0112(4) 0.0100(4)
C24 0.0382(5) 0.0349(5) 0.0248(4) 0.0039(4) 0.0105(4) 0.0124(4)
C25 0.0437(6) 0.0355(5) 0.0349(5) 0.0032(4) 0.0121(4) 0.0112(4)
C26 0.0550(7) 0.0394(6) 0.0389(6) -0.0032(4) 0.0107(5) 0.0168(5)
C27 0.0635(8) 0.0587(7) 0.0371(6) -0.0003(5) 0.0222(5) 0.0264(6)
C28 0.0636(8) 0.0620(8) 0.0491(7) 0.0109(6) 0.0355(6) 0.0178(7)
C29 0.0527(7) 0.0414(6) 0.0417(6) 0.0067(5) 0.0243(5) 0.0113(5)
C30 0.0384(5) 0.0355(5) 0.0328(5) 0.0008(4) 0.0153(4) 0.0071(4)
C31 0.0460(7) 0.0575(7) 0.0463(7) 0.0007(5) 0.0138(5) 0.0189(6)
C32 0.0514(8) 0.0601(8) 0.0787(10) -0.0045(7) 0.0292(7) 0.0213(7)
C33 0.0627(9) 0.0537(7) 0.0664(9) -0.0148(6) 0.0424(7) 0.0000(6)
C34 0.0671(9) 0.0565(7) 0.0410(6) -0.0022(5) 0.0332(6) -0.0021(6)
C35 0.0519(7) 0.0441(6) 0.0345(5) 0.0064(4) 0.0218(5) 0.0072(5)
C36 0.0372(5) 0.0334(5) 0.0243(4) 0.0053(3) 0.0121(4) 0.0079(4)
C37 0.0424(6) 0.0341(5) 0.0339(5) 0.0063(4) 0.0153(4) 0.0099(4)
C38 0.0527(7) 0.0349(5) 0.0376(5) -0.0015(4) 0.0207(5) 0.0023(5)
C39 0.0463(6) 0.0507(6) 0.0285(5) 0.0010(4) 0.0106(4) -0.0027(5)
C40 0.0404(6) 0.0528(7) 0.0333(5) 0.0096(5) 0.0061(4) 0.0089(5)
C41 0.0398(6) 0.0365(5) 0.0330(5) 0.0058(4) 0.0105(4) 0.0103(4)

loop_
_atom_type_symbol
_atom_type_description
_atom_type_scat_dispersion_real
_atom_type_scat_dispersion_imag
_atom_type_scat_source
C C 0.0021 0.0012 'International Tables Vol C Tables 4.2.6.8 and 6.1.1.4'
H H 0.0000 0.0000 'International Tables Vol C Tables 4.2.6.8 and 6.1.1.4'
N N 0.0044 0.0025 'International Tables Vol C Tables 4.2.6.8 and 6.1.1.4'

loop_
_geom_angle_atom_site_label_1
_geom_angle_atom_site_label_2
_geom_angle_atom_site_label_3
_geom_angle
_geom_angle_site_symmetry_1
_geom_angle_site_symmetry_3
_geom_angle_publ_flag
C5 N1 C1 117.73(11) . . ?
C11 N2 C15 117.55(10) . . ?
C10 N3 C6 117.54(11) . . ?
N1 C1 C2 122.48(11) . . ?
N1 C1 C11 116.80(10) . . ?
C2 C1 C11 120.72(11) . . ?
C3 C2 C1 118.55(12) . . ?
C3 C2 H2 120.7 . . ?
C1 C2 H2 120.7 . . ?
C4 C3 C2 119.54(12) . . ?
C4 C3 H3 120.2 . . ?
C2 C3 H3 120.2 . . ?
C3 C4 C5 118.23(12) . . ?
C3 C4 H4 120.9 . . ?
C5 C4 H4 120.9 . . ?
N1 C5 C4 123.46(13) . . ?
N1 C5 H5 118.3 . . ?
C4 C5 H5 118.3 . . ?
N3 C6 C7 122.19(11) . . ?
N3 C6 C15 116.88(10) . . ?
C7 C6 C15 120.90(11) . . ?
C8 C7 C6 118.75(12) . . ?
C8 C7 H7 120.6 . . ?
C6 C7 H7 120.6 . . ?
C9 C8 C7 119.48(12) . . ?
C9 C8 H8 120.3 . . ?
C7 C8 H8 120.3 . . ?
C8 C9 C10 117.91(12) . . ?
C8 C9 H9 121.0 . . ?
C10 C9 H9 121.0 . . ?
N3 C10 C9 124.10(13) . . ?
N3 C10 H10 117.9 . . ?
C9 C10 H10 117.9 . . ?
N2 C11 C12 123.15(10) . . ?
N2 C11 C1 117.26(10) . . ?
C12 C11 C1 119.59(11) . . ?
C11 C12 C13 119.57(11) . . ?
C11 C12 H12 120.2 . . ?
C13 C12 H12 120.2 . . ?
C14 C13 C12 117.16(10) . . ?
C14 C13 C16 122.41(10) . . ?
C12 C13 C16 120.42(10) . . ?
C13 C14 C15 119.65(10) . . ?
C13 C14 H14 120.2 . . ?
C15 C14 H14 120.2 . . ?
N2 C15 C14 122.89(11) . . ?
N2 C15 C6 116.91(10) . . ?
C14 C15 C6 120.20(10) . . ?
C17 C16 C21 117.12(10) . . ?
C17 C16 C13 120.17(10) . . ?
C21 C16 C13 122.71(11) . . ?
C18 C17 C16 121.95(11) . . ?
C18 C17 H17 119.0 . . ?
C16 C17 H17 119.0 . . ?
C19 C18 C17 120.85(11) . . ?
C19 C18 H18 119.6 . . ?
C17 C18 H18 119.6 . . ?
C18 C19 C20 117.80(10) . . ?
C18 C19 C22 120.62(10) . . ?
C20 C19 C22 121.57(10) . . ?
C19 C20 C21 121.06(11) . . ?
C19 C20 H20 119.5 . . ?
C21 C20 H20 119.5 . . ?
C16 C21 C20 121.19(12) . . ?
C16 C21 H21 119.4 . . ?
C20 C21 H21 119.4 . . ?
C23 C22 C30 124.56(10) . . ?
C23 C22 C19 121.15(9) . . ?
C30 C22 C19 114.25(9) . . ?
C22 C23 C36 124.00(9) . . ?
C22 C23 C24 121.17(9) . . ?
C36 C23 C24 114.83(9) . . ?
C29 C24 C25 118.34(10) . . ?
C29 C24 C23 120.61(10) . . ?
C25 C24 C23 121.05(10) . . ?
C26 C25 C24 120.72(12) . . ?
C26 C25 H25 119.6 . . ?
C24 C25 H25 119.6 . . ?
C27 C26 C25 120.34(12) . . ?
C27 C26 H26 119.8 . . ?
C25 C26 H26 119.8 . . ?
C26 C27 C28 119.72(11) . . ?
C26 C27 H27 120.1 . . ?
C28 C27 H27 120.1 . . ?
C27 C28 C29 120.07(13) . . ?
C27 C28 H28 120.0 . . ?
C29 C28 H28 120.0 . . ?
C24 C29 C28 120.72(12) . . ?
C24 C29 H29 119.6 . . ?
C28 C29 H29 119.6 . . ?
C31 C30 C35 118.21(11) . . ?
C31 C30 C22 119.49(10) . . ?
C35 C30 C22 122.30(10) . . ?
C30 C31 C32 120.65(13) . . ?
C30 C31 H31 119.7 . . ?
C32 C31 H31 119.7 . . ?
C33 C32 C31 120.12(14) . . ?
C33 C32 H32 119.9 . . ?
C31 C32 H32 119.9 . . ?
C34 C33 C32 119.92(12) . . ?
C34 C33 H33 120.0 . . ?
C32 C33 H33 120.0 . . ?
C33 C34 C35 120.52(13) . . ?
C33 C34 H34 119.7 . . ?
C35 C34 H34 119.7 . . ?
C34 C35 C30 120.55(12) . . ?
C34 C35 H35 119.7 . . ?
C30 C35 H35 119.7 . . ?
C41 C36 C37 118.09(10) . . ?
C41 C36 C23 119.59(9) . . ?
C37 C36 C23 122.29(9) . . ?
C38 C37 C36 120.61(10) . . ?
C38 C37 H37 119.7 . . ?
C36 C37 H37 119.7 . . ?
C39 C38 C37 120.56(11) . . ?
C39 C38 H38 119.7 . . ?
C37 C38 H38 119.7 . . ?
C40 C39 C38 119.63(11) . . ?
C40 C39 H39 120.2 . . ?
C38 C39 H39 120.2 . . ?
C39 C40 C41 120.15(11) . . ?
C39 C40 H40 119.9 . . ?
C41 C40 H40 119.9 . . ?
C40 C41 C36 120.93(10) . . ?
C40 C41 H41 119.5 . . ?
C36 C41 H41 119.5 . . ?

loop_
_geom_bond_atom_site_label_1
_geom_bond_atom_site_label_2
_geom_bond_distance
_geom_bond_site_symmetry_2
_geom_bond_publ_flag
N1 C5 1.3380(17) . ?
N1 C1 1.3405(17) . ?
N2 C11 1.3362(16) . ?
N2 C15 1.3421(15) . ?
N3 C10 1.3313(18) . ?
N3 C6 1.3447(16) . ?
C1 C2 1.3951(16) . ?
C1 C11 1.4921(16) . ?
C2 C3 1.3838(18) . ?
C2 H2 0.9400 . ?
C3 C4 1.373(2) . ?
C3 H3 0.9400 . ?
C4 C5 1.389(2) . ?
C4 H4 0.9400 . ?
C5 H5 0.9400 . ?
C6 C7 1.3962(17) . ?
C6 C15 1.4861(17) . ?
C7 C8 1.3831(19) . ?
C7 H7 0.9400 . ?
C8 C9 1.374(2) . ?
C8 H8 0.9400 . ?
C9 C10 1.387(2) . ?
C9 H9 0.9400 . ?
C10 H10 0.9400 . ?
C11 C12 1.3935(16) . ?
C12 C13 1.4002(15) . ?
C12 H12 0.9400 . ?
C13 C14 1.3870(17) . ?
C13 C16 1.4916(15) . ?
C14 C15 1.4008(16) . ?
C14 H14 0.9400 . ?
C16 C17 1.3857(17) . ?
C16 C21 1.3875(16) . ?
C17 C18 1.3849(16) . ?
C17 H17 0.9400 . ?
C18 C19 1.3821(15) . ?
C18 H18 0.9400 . ?
C19 C20 1.3885(18) . ?
C19 C22 1.4965(15) . ?
C20 C21 1.3920(18) . ?
C20 H20 0.9400 . ?
C21 H21 0.9400 . ?
C22 C23 1.3572(15) . ?
C22 C30 1.4937(14) . ?
C23 C36 1.4914(15) . ?
C23 C24 1.4995(13) . ?
C24 C29 1.3894(16) . ?
C24 C25 1.3960(16) . ?
C25 C26 1.3876(16) . ?
C25 H25 0.9400 . ?
C26 C27 1.380(2) . ?
C26 H26 0.9400 . ?
C27 C28 1.382(2) . ?
C27 H27 0.9400 . ?
C28 C29 1.3952(17) . ?
C28 H28 0.9400 . ?
C29 H29 0.9400 . ?
C30 C31 1.3911(17) . ?
C30 C35 1.3924(16) . ?
C31 C32 1.3932(18) . ?
C31 H31 0.9400 . ?
C32 C33 1.374(2) . ?
C32 H32 0.9400 . ?
C33 C34 1.369(2) . ?
C33 H33 0.9400 . ?
C34 C35 1.3892(16) . ?
C34 H34 0.9400 . ?
C35 H35 0.9400 . ?
C36 C41 1.3952(15) . ?
C36 C37 1.3963(14) . ?
C37 C38 1.3882(17) . ?
C37 H37 0.9400 . ?
C38 C39 1.3823(18) . ?
C38 H38 0.9400 . ?
C39 C40 1.3774(18) . ?
C39 H39 0.9400 . ?
C40 C41 1.3933(17) . ?
C40 H40 0.9400 . ?
C41 H41 0.9400 . ?

loop_
_geom_torsion_atom_site_label_1
_geom_torsion_atom_site_label_2
_geom_torsion_atom_site_label_3
_geom_torsion_atom_site_label_4
_geom_torsion
_geom_torsion_site_symmetry_1
_geom_torsion_site_symmetry_2
_geom_torsion_site_symmetry_3
_geom_torsion_site_symmetry_4
_geom_torsion_publ_flag
C5 N1 C1 C2 0.94(18) . . . . ?
C5 N1 C1 C11 -179.33(11) . . . . ?
N1 C1 C2 C3 -0.35(18) . . . . ?
C11 C1 C2 C3 179.94(10) . . . . ?
C1 C2 C3 C4 -0.03(18) . . . . ?
C2 C3 C4 C5 -0.2(2) . . . . ?
C1 N1 C5 C4 -1.2(2) . . . . ?
C3 C4 C5 N1 0.8(2) . . . . ?
C10 N3 C6 C7 -0.85(17) . . . . ?
C10 N3 C6 C15 -178.91(10) . . . . ?
N3 C6 C7 C8 1.73(17) . . . . ?
C15 C6 C7 C8 179.71(10) . . . . ?
C6 C7 C8 C9 -1.29(17) . . . . ?
C7 C8 C9 C10 0.07(18) . . . . ?
C6 N3 C10 C9 -0.5(2) . . . . ?
C8 C9 C10 N3 0.9(2) . . . . ?
C15 N2 C11 C12 -1.32(15) . . . . ?
C15 N2 C11 C1 178.98(8) . . . . ?
N1 C1 C11 N2 -177.19(9) . . . . ?
C2 C1 C11 N2 2.54(15) . . . . ?
N1 C1 C11 C12 3.09(15) . . . . ?
C2 C1 C11 C12 -177.18(10) . . . . ?
N2 C11 C12 C13 -0.20(16) . . . . ?
C1 C11 C12 C13 179.49(9) . . . . ?
C11 C12 C13 C14 0.73(15) . . . . ?
C11 C12 C13 C16 -178.15(9) . . . . ?
C12 C13 C14 C15 0.22(15) . . . . ?
C16 C13 C14 C15 179.09(9) . . . . ?
C11 N2 C15 C14 2.34(15) . . . . ?
C11 N2 C15 C6 -177.00(8) . . . . ?
C13 C14 C15 N2 -1.84(15) . . . . ?
C13 C14 C15 C6 177.48(9) . . . . ?
N3 C6 C15 N2 175.41(9) . . . . ?
C7 C6 C15 N2 -2.67(14) . . . . ?
N3 C6 C15 C14 -3.95(14) . . . . ?
C7 C6 C15 C14 177.97(9) . . . . ?
C14 C13 C16 C17 -178.52(10) . . . . ?
C12 C13 C16 C17 0.30(15) . . . . ?
C14 C13 C16 C21 1.21(17) . . . . ?
C12 C13 C16 C21 -179.97(11) . . . . ?
C21 C16 C17 C18 -1.02(18) . . . . ?
C13 C16 C17 C18 178.73(10) . . . . ?
C16 C17 C18 C19 -0.34(18) . . . . ?
C17 C18 C19 C20 1.71(18) . . . . ?
C17 C18 C19 C22 -179.78(10) . . . . ?
C18 C19 C20 C21 -1.8(2) . . . . ?
C22 C19 C20 C21 179.75(12) . . . . ?
C17 C16 C21 C20 1.0(2) . . . . ?
C13 C16 C21 C20 -178.77(12) . . . . ?
C19 C20 C21 C16 0.4(2) . . . . ?
C18 C19 C22 C23 52.10(15) . . . . ?
C20 C19 C22 C23 -129.45(13) . . . . ?
C18 C19 C22 C30 -125.90(11) . . . . ?
C20 C19 C22 C30 52.55(15) . . . . ?
C30 C22 C23 C36 7.12(16) . . . . ?
C19 C22 C23 C36 -170.67(9) . . . . ?
C30 C22 C23 C24 -173.67(9) . . . . ?
C19 C22 C23 C24 8.54(15) . . . . ?
C22 C23 C24 C29 -129.43(12) . . . . ?
C36 C23 C24 C29 49.84(13) . . . . ?
C22 C23 C24 C25 50.03(14) . . . . ?
C36 C23 C24 C25 -130.69(10) . . . . ?
C29 C24 C25 C26 2.53(16) . . . . ?
C23 C24 C25 C26 -176.94(10) . . . . ?
C24 C25 C26 C27 -0.08(18) . . . . ?
C25 C26 C27 C28 -1.9(2) . . . . ?
C26 C27 C28 C29 1.4(2) . . . . ?
C25 C24 C29 C28 -3.02(17) . . . . ?
C23 C24 C29 C28 176.45(11) . . . . ?
C27 C28 C29 C24 1.1(2) . . . . ?
C23 C22 C30 C31 -137.73(13) . . . . ?
C19 C22 C30 C31 40.19(15) . . . . ?
C23 C22 C30 C35 42.97(17) . . . . ?
C19 C22 C30 C35 -139.11(11) . . . . ?
C35 C30 C31 C32 -1.2(2) . . . . ?
C22 C30 C31 C32 179.45(13) . . . . ?
C30 C31 C32 C33 0.0(2) . . . . ?
C31 C32 C33 C34 0.9(2) . . . . ?
C32 C33 C34 C35 -0.5(2) . . . . ?
C33 C34 C35 C30 -0.8(2) . . . . ?
C31 C30 C35 C34 1.64(18) . . . . ?
C22 C30 C35 C34 -179.05(11) . . . . ?
C22 C23 C36 C41 -139.03(11) . . . . ?
C24 C23 C36 C41 41.72(13) . . . . ?
C22 C23 C36 C37 42.96(15) . . . . ?
C24 C23 C36 C37 -136.30(10) . . . . ?
C41 C36 C37 C38 1.27(15) . . . . ?
C23 C36 C37 C38 179.31(9) . . . . ?
C36 C37 C38 C39 -1.22(17) . . . . ?
C37 C38 C39 C40 0.43(18) . . . . ?
C38 C39 C40 C41 0.26(18) . . . . ?
C39 C40 C41 C36 -0.18(18) . . . . ?
C37 C36 C41 C40 -0.58(16) . . . . ?
C23 C36 C41 C40 -178.68(10) . . . . ?
